data_2006264
loop_
_publ_author_name
'Turel,  Iztok'
'Leban, Ivan'
'Bukovec, Peter'
'Barbo, Martin'

_publ_section_title
;
 Boron Complex of a Member of the Quinolone Family
;
_journal_issue 7
_journal_name_full 'Acta Crystallographica Section C'
_journal_page_first 942
_journal_page_last 943
_journal_paper_doi 10.1107/S0108270197003491
_journal_volume 53
_journal_year 1997
_chemical_formula_moiety 'C17 H14 B Cl F N O7'
_chemical_formula_sum 'C17 H14 B Cl F N O7'
_chemical_formula_weight 409.55
_chemical_name_systematic
;
Anhydride of diacetoxyboric and 1-cyclopropyl-6-fluoro-7-chloro-4-oxo-1,4-
dihydroquinoline-3-carboxylic acid
;
_space_group_IT_number 61
_symmetry_cell_setting orthorhombic
_symmetry_space_group_name_Hall '-P 2ac 2ab'
_symmetry_space_group_name_H-M 'P b c a'
_audit_creation_method SHELXL
_cell_angle_alpha 90.00
_cell_angle_beta 90.00
_cell_angle_gamma 90.00
_cell_formula_units_Z 8
_cell_length_a 8.754(2)
_cell_length_b 15.055(3)
_cell_length_c 26.742(5)
_cell_measurement_reflns_used 25
_cell_measurement_temperature 293(2)
_cell_measurement_theta_max 12
_cell_measurement_theta_min 10
_cell_volume 3524.4(13)
_computing_cell_refinement 'local program'
_computing_data_collection 'local program (Kratky, 1993)'
_computing_data_reduction 'local program'
_computing_molecular_graphics
;
NRCVAX (Gabe, Le Page, Charland, Lee & White, 1989), ORTEPII (Johnson, 1971)
and PLUTON (Spek, 1991)
;
_computing_publication_material SHELXL93
_computing_structure_refinement 'SHELXL93 (Sheldrick, 1993)'
_computing_structure_solution 'SHELXS86 (Sheldrick, 1990)'
_diffrn_ambient_temperature 293(2)
_diffrn_measurement_device 'Modified Stoe'
_diffrn_measurement_method 'fixed 1.2\% \w scans'
_diffrn_radiation_monochromator graphite
_diffrn_radiation_source 'sealed tube'
_diffrn_radiation_type MoK\a
_diffrn_radiation_wavelength 0.71073
_diffrn_reflns_av_R_equivalents 0.0492
_diffrn_reflns_av_sigmaI/netI 0.0599
_diffrn_reflns_limit_h_max 10
_diffrn_reflns_limit_h_min 0
_diffrn_reflns_limit_k_max 19
_diffrn_reflns_limit_k_min -1
_diffrn_reflns_limit_l_max 34
_diffrn_reflns_limit_l_min -1
_diffrn_reflns_number 3501
_diffrn_reflns_theta_max 27.49
_diffrn_reflns_theta_min 2.78
_diffrn_standards_decay_% 2.2
_diffrn_standards_interval_count 400
_diffrn_standards_number 3
_exptl_absorpt_coefficient_mu 0.270
_exptl_absorpt_correction_type none
_exptl_crystal_colour colourless
_exptl_crystal_density_diffrn 1.544
_exptl_crystal_density_meas 1.53(5)
_exptl_crystal_density_method 'flotation in chlorobenzene/CCl~4~'
_exptl_crystal_description plate
_exptl_crystal_F_000 1680
_exptl_crystal_size_max 0.62
_exptl_crystal_size_mid 0.41
_exptl_crystal_size_min 0.19
_refine_diff_density_max 0.269
_refine_diff_density_min -0.259
_refine_ls_extinction_method none
_refine_ls_goodness_of_fit_all 1.076
_refine_ls_goodness_of_fit_obs 1.128
_refine_ls_hydrogen_treatment noref
_refine_ls_matrix_type full
_refine_ls_number_parameters 253
_refine_ls_number_reflns 3101
_refine_ls_number_restraints 0
_refine_ls_restrained_S_all 1.089
_refine_ls_restrained_S_obs 1.128
_refine_ls_R_factor_all 0.1014
_refine_ls_R_factor_obs .0534
_refine_ls_shift/esd_max -0.059
_refine_ls_shift/esd_mean 0.009
_refine_ls_structure_factor_coef Fsqd
_refine_ls_weighting_details 'w = 1/[\s^2^(Fo^2^)+(0.0479P)^2^+2.7713P] where P = (Fo^2^+2Fc^2^)/3'
_refine_ls_weighting_scheme calc
_refine_ls_wR_factor_all 0.1395
_refine_ls_wR_factor_obs .1128
_reflns_number_observed 1978
_reflns_number_total 3107
_reflns_observed_criterion >2sigma(I)
_cod_data_source_file ab1445.cif
_cod_data_source_block bork
_cod_depositor_comments
;
The following automatic conversions were performed:
'_symmetry_cell_setting' value 'Orthorhombic' changed to 'orthorhombic'
according to '/home/saulius/struct/CIF-dictionaries/cif_core.dic'
dictionary named 'cif_core.dic' version 2.4.1 from 2010-06-29.

Automatic conversion script
Id: cif_fix_enum 1527 2010-12-29 10:47:43Z saulius 

The following automatic conversions were performed:

'_symmetry_cell_setting' value 'Orthorhombic' changed to
'orthorhombic' according to
/home/saulius/struct/CIF-dictionaries/cif_core.dic dictionary named
'cif_core.dic' version 2.4.1 from 2010-06-29.

Automatic conversion script
Id: cif_fix_values 1715 2011-07-08 13:25:40Z adriana 

The following automatic conversions were performed:

'_refine_ls_weighting_scheme' value 'calc w =
1/[\s^2^(Fo^2^)+(0.0479P)^2^+2.7713P] where P = (Fo^2^+2Fc^2^)/3' was
changed to 'calc'. New tag '_refine_ls_weighting_details' was
created. The value of the new tag was set to 'w =
1/[\s^2^(Fo^2^)+(0.0479P)^2^+2.7713P] where P = (Fo^2^+2Fc^2^)/3'.

Automatic conversion script
Id: cif_fix_values 3143 2015-03-26 13:38:13Z robertas 
;
_cod_original_cell_volume 3524.4(12)
_cod_database_code 2006264

loop_
_symmetry_equiv_pos_as_xyz
'x, y, z'
'-x+1/2, -y, z+1/2'
'-x, y+1/2, -z+1/2'
'x+1/2, -y+1/2, -z'
'-x, -y, -z'
'x-1/2, y, -z-1/2'
'x, -y-1/2, z-1/2'
'-x-1/2, y-1/2, z'

loop_
_atom_site_aniso_label
_atom_site_aniso_U_11
_atom_site_aniso_U_22
_atom_site_aniso_U_33
_atom_site_aniso_U_12
_atom_site_aniso_U_13
_atom_site_aniso_U_23
N1 .033(2) .029(2) .029(2) .0008(13) .0019(12) -.0040(12)
C2 .034(2) .032(2) .028(2) .001(2) .002(2) .000(2)
C3 .031(2) .031(2) .028(2) .006(2) .003(2) -.001(2)
C4 .026(2) .025(2) .030(2) -.0032(15) .0013(15) -.0042(15)
C5 .043(2) .034(2) .034(2) .000(2) .004(2) -.001(2)
C6 .053(2) .039(2) .025(2) -.003(2) -.003(2) .003(2)
C7 .039(2) .033(2) .042(2) -.003(2) -.007(2) .006(2)
C8 .035(2) .026(2) .039(2) .000(2) .001(2) -.003(2)
C9 .027(2) .026(2) .029(2) -.0058(15) -.0002(14) -.0005(14)
C10 .028(2) .026(2) .029(2) -.0033(15) .0006(14) -.0008(15)
O11 .0488(15) .0321(13) .0350(12) .0114(12) .0054(12) .0041(11)
O12 .129(3) .083(2) .031(2) .063(2) .014(2) .012(2)
C1 .051(2) .042(2) .033(2) .013(2) .002(2) .001(2)
O1 .0375(14) .0317(13) .0300(12) .0078(11) .0052(11) -.0011(11)
F .106(2) .0595(15) .0286(12) .0164(15) -.0015(12) .0079(10)
Cl .0750(8) .0511(6) .0521(6) .0148(6) -.0131(5) .0155(5)
C11 .041(2) .027(2) .039(2) .005(2) .004(2) -.004(2)
C12 .045(2) .057(3) .050(2) .015(2) .005(2) -.006(2)
C13 .061(3) .042(2) .037(2) .009(2) .014(2) -.004(2)
B .034(2) .029(2) .036(2) .003(2) .005(2) .000(2)
O20 .0315(13) .0299(13) .0462(14) .0021(11) .0016(11) -.0038(11)
C20 .040(2) .037(2) .037(2) -.002(2) -.006(2) .003(2)
O21 .053(2) .035(2) .059(2) .0052(13) -.0047(14) -.0106(13)
C21 .041(2) .058(3) .058(3) -.012(2) .002(2) -.003(2)
O30 .0324(13) .0328(13) .0490(15) -.0002(11) .0055(12) -.0062(11)
C30 .037(2) .040(2) .049(2) -.002(2) .002(2) .003(2)
O31 .040(2) .060(2) .085(2) -.003(2) .015(2) -.014(2)
C31 .051(3) .046(3) .093(4) -.009(2) -.008(2) -.017(2)

loop_
_atom_site_label
_atom_site_fract_x
_atom_site_fract_y
_atom_site_fract_z
_atom_site_U_iso_or_equiv
_atom_site_thermal_displace_type
_atom_site_calc_flag
_atom_site_refinement_flags
_atom_site_occupancy
_atom_site_disorder_group
_atom_site_type_symbol
N1 .0554(3) .1908(2) .32007(10) .0302(7) Uani d . 1 . N
C2 -.0112(4) .2583(2) .29579(12) .0313(8) Uani d . 1 . C
H1 -.0007(4) .2615(2) .26124(12) .041 Uiso calc R 1 . H
C3 -.0943(4) .3229(2) .31961(12) .0303(8) Uani d . 1 . C
C4 -.1156(4) .3175(2) .37070(12) .0270(7) Uani d . 1 . C
C5 -.0517(4) .2433(2) .44970(13) .0369(9) Uani d . 1 . C
H2 -.1092(4) .2847(2) .46740(13) .048 Uiso calc R 1 . H
C6 .0221(4) .1773(2) .47399(12) .0389(9) Uani d . 1 . C
C7 .1102(4) .1147(2) .44877(13) .0379(9) Uani d . 1 . C
C8 .1223(4) .1179(2) .39787(13) .0335(8) Uani d . 1 . C
H3 .1808(4) .0761(2) .38082(13) .044 Uiso calc R 1 . H
C9 .0455(4) .1849(2) .37177(12) .0273(7) Uani d . 1 . C
C10 -.0406(4) .2486(2) .39754(12) .0277(7) Uani d . 1 . C
O11 -.2467(3) .4520(2) .31572(9) .0386(6) Uani d . 1 . O
O12 -.1511(4) .4016(2) .24579(10) .0811(12) Uani d . 1 . O
C1 -.1657(4) .3952(3) .29029(14) .0418(9) Uani d . 1 . C
O1 -.2007(3) .37287(15) .39518(8) .0331(6) Uani d . 1 . O
F .0135(3) .1720(2) .52411(8) .0646(7) Uani d . 1 . F
Cl .20379(14) .03464(7) .48286(4) .0594(3) Uani d . 1 . Cl
C11 .1288(4) .1191(2) .29187(13) .0356(9) Uani d . 1 . C
H4 .0774(4) .0613(2) .29314(13) .046 Uiso calc R 1 . H
C12 .2988(4) .1163(3) .28925(14) .0505(11) Uani d . 1 . C
H5 .3478(4) .0585(3) .28962(14) .066 Uiso calc R 1 . H
H6 .3553(4) .1632(3) .30588(14) .066 Uiso calc R 1 . H
C13 .2065(4) .1405(3) .24431(14) .0470(10) Uani d . 1 . C
H7 .2074(4) .2021(3) .23365(14) .061 Uiso calc R 1 . H
H8 .1999(4) .0975(3) .21740(14) .061 Uiso calc R 1 . H
B -.2829(5) .4469(3) .36885(15) .0332(9) Uani d . 1 . B
O20 -.4463(3) .43632(15) .37584(9) .0359(6) Uani d . 1 . O
C20 -.5156(4) .3632(3) .35948(13) .0381(9) Uani d . 1 . C
O21 -.4502(3) .3034(2) .33830(10) .0490(7) Uani d . 1 . O
C21 -.6822(4) .3626(3) .3705(2) .0520(11) Uani d . 1 . C
H9 -.7095(4) .4165(3) .3875(2) .068 Uiso calc R 1 . H
H10 -.7060(4) .3126(3) .3914(2) .068 Uiso calc R 1 . H
H11 -.7384(4) .3583(3) .3398(2) .068 Uiso calc R 1 . H
O30 -.2433(3) .52980(15) .39382(9) .0380(6) Uani d . 1 . O
C30 -.0983(4) .5542(2) .39692(15) .0423(9) Uani d . 1 . C
O31 .0065(3) .5140(2) .37794(12) .0614(8) Uani d . 1 . O
C31 -.0764(5) .6368(3) .4269(2) .0634(13) Uani d . 1 . C
H12 -.1737(5) .6578(3) .4384(2) .082 Uiso calc R 1 . H
H13 -.0293(5) .6815(3) .4064(2) .082 Uiso calc R 1 . H
H14 -.0120(5) .6243(3) .4550(2) .082 Uiso calc R 1 . H

loop_
_atom_type_symbol
_atom_type_description
_atom_type_scat_dispersion_real
_atom_type_scat_dispersion_imag
_atom_type_scat_source
C C 0.0033 0.0016 'International Tables Vol C Tables 4.2.6.8 and 6.1.1.4'
H H 0.0000 0.0000 'International Tables Vol C Tables 4.2.6.8 and 6.1.1.4'
B B 0.0013 0.0007 'International Tables Vol C Tables 4.2.6.8 and 6.1.1.4'
Cl Cl 0.1484 0.1585 'International Tables Vol C Tables 4.2.6.8 and 6.1.1.4'
F F 0.0171 0.0103 'International Tables Vol C Tables 4.2.6.8 and 6.1.1.4'
N N 0.0061 0.0033 'International Tables Vol C Tables 4.2.6.8 and 6.1.1.4'
O O 0.0106 0.0060 'International Tables Vol C Tables 4.2.6.8 and 6.1.1.4'

loop_
_geom_angle_atom_site_label_1
_geom_angle_atom_site_label_2
_geom_angle_atom_site_label_3
_geom_angle
_geom_angle_publ_flag
C2 N1 C9 120.3(3) no
C2 N1 C11 120.0(3) no
C9 N1 C11 119.5(3) no
N1 C2 C3 122.9(3) no
C2 C3 C4 119.3(3) no
C2 C3 C1 120.0(3) no
C4 C3 C1 120.7(3) no
O1 C4 C3 122.7(3) no
O1 C4 C10 118.7(3) no
C3 C4 C10 118.7(3) no
C6 C5 C10 119.2(3) no
F C6 C5 119.8(3) no
F C6 C7 118.2(3) no
C5 C6 C7 122.0(3) no
C8 C7 C6 120.1(3) no
C8 C7 Cl 121.1(3) no
C6 C7 Cl 118.8(3) no
C7 C8 C9 119.1(3) no
N1 C9 C8 120.9(3) no
N1 C9 C10 118.6(3) no
C8 C9 C10 120.5(3) no
C5 C10 C9 119.2(3) no
C5 C10 C4 120.8(3) no
C9 C10 C4 120.0(3) no
C1 O11 B 126.3(3) no
O12 C1 O11 121.6(3) no
O12 C1 C3 122.6(3) no
O11 C1 C3 115.8(3) no
C4 O1 B 121.1(3) no
N1 C11 C13 118.9(3) no
N1 C11 C12 118.9(3) no
C13 C11 C12 60.4(3) no
C11 C12 C13 59.4(2) no
C11 C13 C12 60.2(2) no
O20 B O11 110.2(3) yes
O20 B O30 105.6(3) yes
O11 B O30 110.5(3) yes
O20 B O1 109.3(3) yes
O11 B O1 113.1(3) yes
O30 B O1 107.9(3) yes
C20 O20 B 119.8(3) no
O21 C20 O20 123.7(3) no
O21 C20 C21 123.6(4) no
O20 C20 C21 112.7(3) no
C30 O30 B 119.6(3) no
O31 C30 O30 124.2(4) no
O31 C30 C31 123.0(4) no
O30 C30 C31 112.8(3) no

loop_
_geom_bond_atom_site_label_1
_geom_bond_atom_site_label_2
_geom_bond_site_symmetry_2
_geom_bond_distance
_geom_bond_publ_flag
N1 C2 . 1.339(4) no
N1 C9 . 1.388(4) no
N1 C11 . 1.466(4) no
C2 C3 . 1.372(4) no
C3 C4 . 1.381(4) no
C3 C1 . 1.479(5) no
C4 O1 . 1.295(4) yes
C4 C10 . 1.422(5) no
C5 C6 . 1.351(5) no
C5 C10 . 1.400(5) no
C6 F . 1.345(4) no
C6 C7 . 1.393(5) no
C7 C8 . 1.366(5) no
C7 Cl . 1.718(4) no
C8 C9 . 1.398(5) no
C9 C10 . 1.402(4) no
O11 C1 . 1.302(4) yes
O11 B . 1.458(5) yes
O12 C1 . 1.201(4) no
O1 B . 1.501(4) yes
C11 C13 . 1.478(5) no
C11 C12 . 1.490(5) no
C12 C13 . 1.493(5) no
B O20 . 1.451(5) yes
B O30 . 1.458(5) yes
O20 C20 . 1.331(4) no
C20 O21 . 1.208(4) no
C20 C21 . 1.488(5) no
O30 C30 . 1.324(4) no
C30 O31 . 1.210(4) no
C30 C31 . 1.491(5) no

loop_
_cod_related_entry_id
_cod_related_entry_database
_cod_related_entry_code
1 ChemSpider 21137666
